data_4074691
loop_
_publ_author_name
'Paul, Fr\'ed\'eric'
'Ellis, Benjamin G.'
'Bruce, Michael I.'
'Toupet, Loic'
'Roisnel, Thierry'
'Costuas, Karine'
'Halet, Jean-Fran\,cois'
'Lapinte, Claude'

_publ_section_title
;
 Bonding and Substituent Effects in Electron-Rich Mononuclear Ruthenium
 \s-Arylacetylides of the Formula
 [(\h2-dppe)(\h5-C5Me5)Ru(C&#x22EE;C)-1,4-(C6H4)X][PF6]n(n= 0, 1; X = NO2,
 CN, F, H, OMe, NH2)
;
_journal_issue 3
_journal_name_full Organometallics
_journal_page_first 649
_journal_paper_doi 10.1021/om050799t
_journal_volume 25
_journal_year 2006
_chemical_compound_source 'synthesis as described'
_chemical_formula_moiety 'C44 H45 N1 P2 Ru1'
_chemical_formula_sum 'C44 H45 N P2 Ru'
_chemical_formula_weight 750.82
_chemical_name_systematic
;
 ?
;
_space_group_IT_number 14
_symmetry_cell_setting monoclinic
_symmetry_Int_Tables_number 14
_symmetry_space_group_name_Hall '-P 2ybc'
_symmetry_space_group_name_H-M 'P 1 21/c 1'
_atom_sites_solution_hydrogens geom
_atom_sites_solution_primary direct
_atom_sites_solution_secondary difmap
_audit_conform_dict_location ftp://ftp.iucr.org/pub/cif_core.dic
_audit_conform_dict_name cif_core.dic
_audit_conform_dict_version 2.3
_audit_creation_date 2005-11-17T15:00:57-00:00
_audit_creation_method 'WinGX routine CIF_UPDATE'
_cell_angle_alpha 90
_cell_angle_beta 108.7890(10)
_cell_angle_gamma 90
_cell_formula_units_Z 4
_cell_length_a 15.5926(2)
_cell_length_b 11.1284(10)
_cell_length_c 22.2708(4)
_cell_measurement_reflns_used 31479
_cell_measurement_temperature 293(2)
_cell_measurement_theta_max 27.485
_cell_measurement_theta_min 2.91
_cell_measurement_wavelength 0.71073
_cell_volume 3658.5(3)
_computing_cell_refinement 'Dirax/lsq (Duisenberg & Schreurs, 1989-2000)'
_computing_data_collection 'Collect (Nonius BV, 1997-2000)'
_computing_data_reduction 'EvalCCD (Duisenberg & Schreurs 1990-2000)'
_computing_molecular_graphics 'Ortep-3 for Windows (Farrugia, 1997)'
_computing_publication_material 'WinGX publication routines (Farrugia, 1999)'
_computing_structure_refinement 'SHELXL-97 (Sheldrick, 1997)'
_computing_structure_solution 'SIR97 (Altomare, 1999)'
_diffrn_ambient_temperature 293(2)
_diffrn_detector 'CCD plate'
_diffrn_detector_area_resol_mean 9
_diffrn_measured_fraction_theta_full 0.987
_diffrn_measured_fraction_theta_max 0.987
_diffrn_measurement_device '95mm CCD camera on \k-goniostat'
_diffrn_measurement_device_type KappaCCD
_diffrn_measurement_method 'CCD rotation images, thick slices'
_diffrn_orient_matrix_type 'by Nonius Collect from scalepack cell'
_diffrn_orient_matrix_UB_11 -0.545988E-1
_diffrn_orient_matrix_UB_12 -0.461945E-1
_diffrn_orient_matrix_UB_13 0.783E-3
_diffrn_orient_matrix_UB_21 0.313725E-1
_diffrn_orient_matrix_UB_22 -0.769187E-1
_diffrn_orient_matrix_UB_23 -0.31662E-2
_diffrn_orient_matrix_UB_31 0.248745E-1
_diffrn_orient_matrix_UB_32 -0.43835E-2
_diffrn_orient_matrix_UB_33 0.473065E-1
_diffrn_radiation_monochromator graphite
_diffrn_radiation_probe x-ray
_diffrn_radiation_type MoK\a
_diffrn_radiation_wavelength 0.71073
_diffrn_reflns_av_R_equivalents 0.0572
_diffrn_reflns_av_unetI/netI 0.0507
_diffrn_reflns_limit_h_max 20
_diffrn_reflns_limit_h_min -20
_diffrn_reflns_limit_k_max 14
_diffrn_reflns_limit_k_min -12
_diffrn_reflns_limit_l_max 28
_diffrn_reflns_limit_l_min -26
_diffrn_reflns_number 38712
_diffrn_reflns_theta_full 27.56
_diffrn_reflns_theta_max 27.56
_diffrn_reflns_theta_min 2.65
_diffrn_source 'Enraf Nonius FR590'
_exptl_absorpt_coefficient_mu 0.548
_exptl_absorpt_correction_T_max 0.963
_exptl_absorpt_correction_T_min 0.915
_exptl_absorpt_correction_type multi-scan
_exptl_absorpt_process_details
;
  [Sheldrick, G.M. (2002). SADABS Bruker AXS Inc., Madison, Wisconsin, USA]
;
_exptl_crystal_colour red
_exptl_crystal_density_diffrn 1.363
_exptl_crystal_density_method 'not measured'
_exptl_crystal_description prism
_exptl_crystal_F_000 1560
_exptl_crystal_size_max 0.194
_exptl_crystal_size_mid 0.158
_exptl_crystal_size_min 0.069
_refine_diff_density_max 0.439
_refine_diff_density_min -0.364
_refine_diff_density_rms 0.076
_refine_ls_extinction_coef 0.0011(2)
_refine_ls_extinction_expression Fc^*^=kFc[1+0.001xFc^2^\l^3^/sin(2\q)]^-1/4^
_refine_ls_extinction_method SHELXL
_refine_ls_goodness_of_fit_ref 1.057
_refine_ls_hydrogen_treatment constr
_refine_ls_matrix_type full
_refine_ls_number_parameters 438
_refine_ls_number_reflns 8338
_refine_ls_number_restraints 0
_refine_ls_restrained_S_all 1.057
_refine_ls_R_factor_all 0.0727
_refine_ls_R_factor_gt 0.0386
_refine_ls_shift/su_max 0.002
_refine_ls_shift/su_mean 0
_refine_ls_structure_factor_coef Fsqd
_refine_ls_weighting_details 'calc w=1/[\s^2^(Fo^2^)+(0.0392P)^2^+1.1597P] where P=(Fo^2^+2Fc^2^)/3'
_refine_ls_weighting_scheme calc
_refine_ls_wR_factor_gt 0.0793
_refine_ls_wR_factor_ref 0.0899
_reflns_number_gt 5875
_reflns_number_total 8338
_reflns_threshold_expression >2sigma(I)
_cod_data_source_file om050799tsi20051117_123624.cif
_cod_data_source_block new
_cod_original_sg_symbol_H-M 'P 21/c'
_cod_database_code 4074691

loop_
_symmetry_equiv_pos_as_xyz
'x, y, z'
'-x, y+1/2, -z+1/2'
'-x, -y, -z'
'x, -y-1/2, z-1/2'

loop_
_atom_site_label
_atom_site_type_symbol
_atom_site_fract_x
_atom_site_fract_y
_atom_site_fract_z
_atom_site_U_iso_or_equiv
_atom_site_adp_type
_atom_site_occupancy
_atom_site_symmetry_multiplicity
_atom_site_calc_flag
_atom_site_refinement_flags
Ru1 Ru 0.780809(14) 0.239957(17) 0.319135(10) 0.02891(8) Uani 1 1 d .
P1 P 0.63039(5) 0.20775(6) 0.29536(3) 0.03327(17) Uani 1 1 d .
P2 P 0.77779(5) 0.05627(6) 0.27504(3) 0.03343(17) Uani 1 1 d .
C1 C 0.61044(19) 0.0444(2) 0.29462(14) 0.0398(7) Uani 1 1 d .
H1A H 0.6291 0.0137 0.3377 0.048 Uiso 1 1 calc R
H1B H 0.5465 0.0273 0.2749 0.048 Uiso 1 1 calc R
C2 C 0.6653(2) -0.0151(3) 0.25733(15) 0.0453(7) Uani 1 1 d .
H2A H 0.6327 -0.0086 0.2123 0.054 Uiso 1 1 calc R
H2B H 0.6729 -0.0998 0.2681 0.054 Uiso 1 1 calc R
C10 C 0.57247(19) 0.2664(2) 0.34921(13) 0.0386(6) Uani 1 1 d .
C11 C 0.5427(2) 0.1944(3) 0.38913(16) 0.0561(9) Uani 1 1 d .
H11 H 0.5483 0.1113 0.3876 0.067 Uiso 1 1 calc R
C12 C 0.5047(3) 0.2455(4) 0.43151(18) 0.0694(11) Uani 1 1 d .
H12 H 0.4847 0.1963 0.4581 0.083 Uiso 1 1 calc R
C13 C 0.4961(3) 0.3678(4) 0.43466(18) 0.0676(10) Uani 1 1 d .
H13 H 0.4704 0.4013 0.4631 0.081 Uiso 1 1 calc R
C14 C 0.5255(2) 0.4401(3) 0.39587(18) 0.0625(10) Uani 1 1 d .
H14 H 0.52 0.5231 0.3977 0.075 Uiso 1 1 calc R
C15 C 0.5635(2) 0.3891(3) 0.35367(16) 0.0503(8) Uani 1 1 d .
H15 H 0.5837 0.4391 0.3275 0.06 Uiso 1 1 calc R
C20 C 0.55033(18) 0.2510(2) 0.21749(13) 0.0351(6) Uani 1 1 d .
C21 C 0.5826(2) 0.2943(3) 0.17093(14) 0.0436(7) Uani 1 1 d .
H21 H 0.6445 0.3061 0.1798 0.052 Uiso 1 1 calc R
C22 C 0.5235(2) 0.3207(3) 0.11061(15) 0.0540(8) Uani 1 1 d .
H22 H 0.5463 0.3502 0.0797 0.065 Uiso 1 1 calc R
C23 C 0.4329(2) 0.3035(3) 0.09670(15) 0.0544(9) Uani 1 1 d .
H23 H 0.3938 0.321 0.0563 0.065 Uiso 1 1 calc R
C24 C 0.3992(2) 0.2601(3) 0.14243(16) 0.0505(8) Uani 1 1 d .
H24 H 0.3372 0.2477 0.1327 0.061 Uiso 1 1 calc R
C25 C 0.4568(2) 0.2347(2) 0.20287(15) 0.0424(7) Uani 1 1 d .
H25 H 0.4333 0.2068 0.2337 0.051 Uiso 1 1 calc R
C30 C 0.7975(2) 0.0467(2) 0.19822(13) 0.0376(6) Uani 1 1 d .
C31 C 0.8817(2) 0.0149(2) 0.19408(15) 0.0445(7) Uani 1 1 d .
H31 H 0.928 -0.0077 0.2304 0.053 Uiso 1 1 calc R
C32 C 0.8968(3) 0.0168(3) 0.13645(17) 0.0579(9) Uani 1 1 d .
H32 H 0.9538 -0.0038 0.1347 0.069 Uiso 1 1 calc R
C33 C 0.8309(3) 0.0479(3) 0.08234(18) 0.0689(11) Uani 1 1 d .
H33 H 0.8425 0.0478 0.0439 0.083 Uiso 1 1 calc R
C34 C 0.7459(3) 0.0801(3) 0.08461(17) 0.0698(11) Uani 1 1 d .
H34 H 0.7002 0.1021 0.0477 0.084 Uiso 1 1 calc R
C35 C 0.7295(2) 0.0792(3) 0.14203(15) 0.0531(8) Uani 1 1 d .
H35 H 0.6725 0.1004 0.1434 0.064 Uiso 1 1 calc R
C40 C 0.85731(19) -0.0586(2) 0.32064(13) 0.0377(6) Uani 1 1 d .
C41 C 0.9251(2) -0.0270(3) 0.37597(14) 0.0433(7) Uani 1 1 d .
H41 H 0.9291 0.0517 0.3906 0.052 Uiso 1 1 calc R
C42 C 0.9866(2) -0.1116(3) 0.40952(15) 0.0535(8) Uani 1 1 d .
H42 H 1.0327 -0.0895 0.4461 0.064 Uiso 1 1 calc R
C43 C 0.9797(2) -0.2285(3) 0.38879(16) 0.0593(9) Uani 1 1 d .
H43 H 1.0203 -0.2859 0.412 0.071 Uiso 1 1 calc R
C44 C 0.9139(3) -0.2606(3) 0.33436(18) 0.0578(9) Uani 1 1 d .
H44 H 0.91 -0.3399 0.3204 0.069 Uiso 1 1 calc R
C45 C 0.8527(2) -0.1768(3) 0.29962(15) 0.0497(8) Uani 1 1 d .
H45 H 0.8083 -0.1994 0.2622 0.06 Uiso 1 1 calc R
C50 C 0.8266(2) 0.4217(2) 0.35986(14) 0.0390(7) Uani 1 1 d .
C51 C 0.79405(19) 0.4334(2) 0.29155(13) 0.0360(6) Uani 1 1 d .
C52 C 0.8496(2) 0.3625(2) 0.26658(13) 0.0372(6) Uani 1 1 d .
C53 C 0.91764(19) 0.3056(2) 0.31871(14) 0.0385(6) Uani 1 1 d .
C54 C 0.9032(2) 0.3440(2) 0.37569(13) 0.0399(7) Uani 1 1 d .
C58 C 0.9966(2) 0.2341(3) 0.31319(17) 0.0529(8) Uani 1 1 d .
H58A H 0.9772 0.1857 0.2755 0.079 Uiso 1 1 calc R
H58B H 1.0193 0.1831 0.3496 0.079 Uiso 1 1 calc R
H58C H 1.0435 0.2879 0.3109 0.079 Uiso 1 1 calc R
C56 C 0.7229(2) 0.5211(2) 0.25557(15) 0.0512(8) Uani 1 1 d .
H56A H 0.6947 0.5565 0.2838 0.077 Uiso 1 1 calc R
H56B H 0.6781 0.48 0.222 0.077 Uiso 1 1 calc R
H56C H 0.7505 0.5829 0.2379 0.077 Uiso 1 1 calc R
C57 C 0.8492(2) 0.3618(3) 0.19907(14) 0.0512(8) Uani 1 1 d .
H57A H 0.8743 0.2876 0.1905 0.077 Uiso 1 1 calc R
H57B H 0.8848 0.4278 0.1925 0.077 Uiso 1 1 calc R
H57C H 0.7881 0.3698 0.1711 0.077 Uiso 1 1 calc R
C55 C 0.7942(3) 0.4918(3) 0.40596(16) 0.0598(9) Uani 1 1 d .
H55A H 0.7392 0.5333 0.3835 0.09 Uiso 1 1 calc R
H55B H 0.8396 0.5491 0.4277 0.09 Uiso 1 1 calc R
H55C H 0.783 0.4379 0.4363 0.09 Uiso 1 1 calc R
C59 C 0.9612(2) 0.3154(3) 0.44212(14) 0.0549(8) Uani 1 1 d .
H59A H 1.0011 0.25 0.4415 0.082 Uiso 1 1 calc R
H59B H 0.9233 0.2931 0.4668 0.082 Uiso 1 1 calc R
H59C H 0.9964 0.3848 0.4606 0.082 Uiso 1 1 calc R
C60 C 0.77752(19) 0.1494(2) 0.39722(13) 0.0357(6) Uani 1 1 d .
C61 C 0.7725(2) 0.0907(3) 0.44128(14) 0.0412(7) Uani 1 1 d .
C62 C 0.76366(19) 0.0072(2) 0.48857(13) 0.0395(7) Uani 1 1 d .
C63 C 0.8041(2) -0.1063(3) 0.49492(16) 0.0522(8) Uani 1 1 d .
H63 H 0.8393 -0.1263 0.4697 0.063 Uiso 1 1 calc R
C64 C 0.7114(2) 0.0311(3) 0.52705(14) 0.0473(8) Uani 1 1 d .
H64 H 0.6829 0.1054 0.5237 0.057 Uiso 1 1 calc R
C65 C 0.7000(2) -0.0515(3) 0.57022(14) 0.0509(8) Uani 1 1 d .
H65 H 0.6645 -0.0321 0.5953 0.061 Uiso 1 1 calc R
C66 C 0.7930(2) -0.1894(3) 0.53795(17) 0.0549(9) Uani 1 1 d .
H66 H 0.8208 -0.2641 0.5411 0.066 Uiso 1 1 calc R
C67 C 0.7415(2) -0.1636(3) 0.57631(14) 0.0482(8) Uani 1 1 d .
N68 N 0.7327(2) -0.2460(2) 0.62159(14) 0.0680(9) Uani 1 1 d .
H68A H 0.7599 -0.3143 0.6259 0.082 Uiso 1 1 calc R
H68B H 0.7003 -0.2282 0.6451 0.082 Uiso 1 1 calc R

loop_
_atom_site_aniso_label
_atom_site_aniso_U_11
_atom_site_aniso_U_22
_atom_site_aniso_U_33
_atom_site_aniso_U_23
_atom_site_aniso_U_13
_atom_site_aniso_U_12
Ru1 0.02937(12) 0.03037(12) 0.02569(12) 0.00391(8) 0.00704(8) -0.00092(9)
P1 0.0305(4) 0.0348(4) 0.0334(4) 0.0057(3) 0.0087(3) 0.0007(3)
P2 0.0336(4) 0.0322(4) 0.0331(4) 0.0017(3) 0.0087(3) 0.0002(3)
C1 0.0344(17) 0.0364(15) 0.0480(18) 0.0061(12) 0.0126(14) -0.0031(11)
C2 0.0419(18) 0.0413(16) 0.053(2) -0.0057(13) 0.0153(15) -0.0077(13)
C10 0.0307(15) 0.0485(16) 0.0343(15) 0.0031(12) 0.0074(12) 0.0022(12)
C11 0.062(2) 0.0574(19) 0.057(2) 0.0059(16) 0.0305(19) -0.0002(16)
C12 0.073(3) 0.093(3) 0.055(2) 0.0060(19) 0.038(2) -0.004(2)
C13 0.058(2) 0.092(3) 0.058(2) -0.017(2) 0.025(2) 0.003(2)
C14 0.058(2) 0.061(2) 0.069(3) -0.0115(18) 0.021(2) 0.0078(17)
C15 0.051(2) 0.0517(18) 0.052(2) 0.0041(14) 0.0220(17) 0.0069(14)
C20 0.0346(15) 0.0310(13) 0.0354(15) 0.0019(11) 0.0054(12) 0.0043(11)
C21 0.0422(18) 0.0487(16) 0.0369(17) 0.0039(12) 0.0086(14) -0.0024(13)
C22 0.059(2) 0.062(2) 0.0358(18) 0.0079(14) 0.0082(16) -0.0021(16)
C23 0.058(2) 0.0544(18) 0.0354(18) 0.0023(14) -0.0064(16) 0.0096(16)
C24 0.0368(17) 0.0486(18) 0.056(2) -0.0059(15) 0.0002(15) 0.0036(13)
C25 0.0381(17) 0.0409(16) 0.0467(18) 0.0002(12) 0.0114(14) 0.0019(12)
C30 0.0448(18) 0.0325(14) 0.0349(16) -0.0031(11) 0.0121(13) -0.0013(12)
C31 0.054(2) 0.0393(16) 0.0432(18) -0.0022(12) 0.0192(15) -0.0008(13)
C32 0.074(3) 0.0521(19) 0.060(2) -0.0080(16) 0.040(2) -0.0043(17)
C33 0.099(3) 0.075(2) 0.041(2) -0.0062(17) 0.033(2) -0.013(2)
C34 0.091(3) 0.075(2) 0.033(2) 0.0047(16) 0.005(2) 0.000(2)
C35 0.056(2) 0.0548(19) 0.0423(19) 0.0001(14) 0.0079(16) 0.0035(15)
C40 0.0379(17) 0.0361(14) 0.0405(17) 0.0094(11) 0.0146(13) 0.0039(11)
C41 0.0428(18) 0.0460(16) 0.0415(18) 0.0024(13) 0.0144(14) 0.0041(13)
C42 0.046(2) 0.067(2) 0.0414(19) 0.0064(15) 0.0058(15) 0.0128(15)
C43 0.068(2) 0.060(2) 0.049(2) 0.0180(16) 0.0175(18) 0.0296(17)
C44 0.073(2) 0.0378(17) 0.062(2) 0.0082(15) 0.0213(19) 0.0151(15)
C45 0.057(2) 0.0414(17) 0.0468(19) 0.0039(13) 0.0115(16) 0.0037(14)
C50 0.0443(18) 0.0348(14) 0.0370(16) -0.0037(11) 0.0120(13) -0.0076(12)
C51 0.0431(17) 0.0271(13) 0.0373(16) 0.0031(11) 0.0124(13) -0.0054(11)
C52 0.0428(18) 0.0363(14) 0.0327(15) 0.0024(11) 0.0122(13) -0.0094(12)
C53 0.0342(17) 0.0404(15) 0.0402(17) 0.0011(12) 0.0110(13) -0.0090(12)
C54 0.0401(18) 0.0432(16) 0.0335(16) 0.0009(12) 0.0077(13) -0.0118(12)
C58 0.0393(18) 0.059(2) 0.063(2) 0.0029(16) 0.0205(16) -0.0047(14)
C56 0.062(2) 0.0382(16) 0.0482(19) 0.0081(13) 0.0108(16) 0.0025(14)
C57 0.061(2) 0.0561(19) 0.0421(19) 0.0046(14) 0.0235(16) -0.0067(15)
C55 0.077(3) 0.059(2) 0.044(2) -0.0079(15) 0.0204(18) -0.0003(17)
C59 0.047(2) 0.074(2) 0.0336(18) 0.0058(15) -0.0017(14) -0.0115(16)
C60 0.0336(16) 0.0393(14) 0.0320(15) 0.0034(11) 0.0075(12) 0.0016(11)
C61 0.0359(17) 0.0492(17) 0.0362(17) 0.0070(13) 0.0083(13) -0.0014(13)
C62 0.0378(17) 0.0441(15) 0.0308(15) 0.0066(12) 0.0030(13) -0.0055(12)
C63 0.0384(19) 0.062(2) 0.058(2) 0.0192(16) 0.0180(16) 0.0068(14)
C64 0.065(2) 0.0415(16) 0.0355(17) 0.0030(12) 0.0166(16) -0.0001(14)
C65 0.069(2) 0.0530(18) 0.0339(17) 0.0029(13) 0.0206(16) -0.0058(16)
C66 0.043(2) 0.0531(19) 0.065(2) 0.0232(16) 0.0121(17) 0.0104(14)
C67 0.046(2) 0.0541(19) 0.0368(17) 0.0147(13) 0.0021(15) -0.0070(14)
N68 0.077(2) 0.0666(19) 0.0598(19) 0.0311(15) 0.0205(16) 0.0014(15)

loop_
_atom_type_symbol
_atom_type_description
_atom_type_scat_dispersion_real
_atom_type_scat_dispersion_imag
_atom_type_scat_source
C C 0.0033 0.0016 'International Tables Vol C Tables 4.2.6.8 and 6.1.1.4'
H H 0 0 'International Tables Vol C Tables 4.2.6.8 and 6.1.1.4'
N N 0.0061 0.0033 'International Tables Vol C Tables 4.2.6.8 and 6.1.1.4'
P P 0.1023 0.0942 'International Tables Vol C Tables 4.2.6.8 and 6.1.1.4'
Ru Ru -1.2594 0.8363 'International Tables Vol C Tables 4.2.6.8 and 6.1.1.4'

loop_
_exptl_crystal_face_index_h
_exptl_crystal_face_index_k
_exptl_crystal_face_index_l
_exptl_crystal_face_perp_dist
-16 1 -14 0.07
-1 -2 -7 0.07
14 -11 -15 0.063
9 -1 7 0.079
-1 3 7 0.055
-1 1 2 0.066
-10 -8 7 0.079
-1 -10 8 0.094
10 -8 7 0.087
17 1 -1 0.07
-1 0 0 0.078
0 8 -7 0.076
5 8 -7 0.074
-10 -1 17 0.034
2 0 -3 0.013
0 0 1 0.056
0 0 -1 0.027

loop_
_geom_angle_atom_site_label_1
_geom_angle_atom_site_label_2
_geom_angle_atom_site_label_3
_geom_angle
C60 Ru1 C50 101.22(10)
C60 Ru1 C54 91.53(10)
C50 Ru1 C54 37.09(10)
C60 Ru1 C53 116.74(11)
C50 Ru1 C53 62.01(10)
C54 Ru1 C53 36.90(10)
C60 Ru1 P1 79.10(8)
C50 Ru1 P1 114.19(8)
C54 Ru1 P1 147.70(8)
C53 Ru1 P1 163.90(7)
C60 Ru1 P2 85.44(8)
C50 Ru1 P2 162.25(8)
C54 Ru1 P2 127.29(8)
C53 Ru1 P2 100.27(7)
P1 Ru1 P2 83.11(3)
C60 Ru1 C51 137.33(10)
C50 Ru1 C51 37.46(10)
C54 Ru1 C51 61.72(10)
C53 Ru1 C51 61.49(10)
P1 Ru1 C51 105.39(8)
P2 Ru1 C51 137.03(7)
C60 Ru1 C52 152.32(11)
C50 Ru1 C52 61.69(10)
C54 Ru1 C52 61.49(10)
C53 Ru1 C52 37.07(10)
P1 Ru1 C52 126.83(8)
P2 Ru1 C52 105.38(7)
C51 Ru1 C52 36.21(10)
C10 P1 C1 103.82(13)
C10 P1 C20 101.24(13)
C1 P1 C20 100.81(13)
C10 P1 Ru1 118.80(9)
C1 P1 Ru1 108.53(9)
C20 P1 Ru1 121.05(9)
C30 P2 C40 100.85(13)
C30 P2 C2 102.03(14)
C40 P2 C2 104.10(13)
C30 P2 Ru1 118.09(9)
C40 P2 Ru1 118.14(10)
C2 P2 Ru1 111.50(10)
C2 C1 P1 108.13(19)
C2 C1 H1A 110.1
P1 C1 H1A 110.1
C2 C1 H1B 110.1
P1 C1 H1B 110.1
H1A C1 H1B 108.4
C1 C2 P2 111.0(2)
C1 C2 H2A 109.4
P2 C2 H2A 109.4
C1 C2 H2B 109.4
P2 C2 H2B 109.4
H2A C2 H2B 108
C15 C10 C11 117.7(3)
C15 C10 P1 118.7(2)
C11 C10 P1 123.4(2)
C10 C11 C12 120.3(3)
C10 C11 H11 119.8
C12 C11 H11 119.8
C13 C12 C11 120.8(3)
C13 C12 H12 119.6
C11 C12 H12 119.6
C14 C13 C12 119.7(3)
C14 C13 H13 120.1
C12 C13 H13 120.1
C13 C14 C15 119.5(3)
C13 C14 H14 120.2
C15 C14 H14 120.2
C10 C15 C14 122.0(3)
C10 C15 H15 119
C14 C15 H15 119
C21 C20 C25 118.4(3)
C21 C20 P1 119.9(2)
C25 C20 P1 121.6(2)
C20 C21 C22 120.7(3)
C20 C21 H21 119.6
C22 C21 H21 119.6
C23 C22 C21 120.4(3)
C23 C22 H22 119.8
C21 C22 H22 119.8
C22 C23 C24 119.9(3)
C22 C23 H23 120.1
C24 C23 H23 120.1
C23 C24 C25 120.5(3)
C23 C24 H24 119.7
C25 C24 H24 119.7
C24 C25 C20 120.0(3)
C24 C25 H25 120
C20 C25 H25 120
C31 C30 C35 117.7(3)
C31 C30 P2 121.4(2)
C35 C30 P2 120.7(2)
C32 C31 C30 120.5(3)
C32 C31 H31 119.8
C30 C31 H31 119.8
C33 C32 C31 121.6(4)
C33 C32 H32 119.2
C31 C32 H32 119.2
C32 C33 C34 119.5(3)
C32 C33 H33 120.2
C34 C33 H33 120.2
C35 C34 C33 119.6(4)
C35 C34 H34 120.2
C33 C34 H34 120.2
C34 C35 C30 121.1(3)
C34 C35 H35 119.5
C30 C35 H35 119.5
C41 C40 C45 118.8(3)
C41 C40 P2 120.0(2)
C45 C40 P2 121.2(2)
C42 C41 C40 120.5(3)
C42 C41 H41 119.8
C40 C41 H41 119.8
C43 C42 C41 119.9(3)
C43 C42 H42 120
C41 C42 H42 120
C44 C43 C42 120.2(3)
C44 C43 H43 119.9
C42 C43 H43 119.9
C43 C44 C45 120.6(3)
C43 C44 H44 119.7
C45 C44 H44 119.7
C44 C45 C40 119.9(3)
C44 C45 H45 120
C40 C45 H45 120
C54 C50 C51 107.3(2)
C54 C50 C55 125.9(3)
C51 C50 C55 126.3(3)
C54 C50 Ru1 71.58(15)
C51 C50 Ru1 72.35(14)
C55 C50 Ru1 127.9(2)
C52 C51 C50 108.2(2)
C52 C51 C56 126.5(3)
C50 C51 C56 124.7(3)
C52 C51 Ru1 72.36(14)
C50 C51 Ru1 70.18(14)
C56 C51 Ru1 130.3(2)
C51 C52 C53 108.3(2)
C51 C52 C57 126.3(3)
C53 C52 C57 124.7(3)
C51 C52 Ru1 71.43(15)
C53 C52 Ru1 70.72(15)
C57 C52 Ru1 131.36(19)
C54 C53 C52 107.4(3)
C54 C53 C58 126.9(3)
C52 C53 C58 125.1(3)
C54 C53 Ru1 70.87(16)
C52 C53 Ru1 72.21(15)
C58 C53 Ru1 128.9(2)
C53 C54 C50 108.8(2)
C53 C54 C59 126.7(3)
C50 C54 C59 124.4(3)
C53 C54 Ru1 72.23(15)
C50 C54 Ru1 71.32(16)
C59 C54 Ru1 125.4(2)
C53 C58 H58A 109.5
C53 C58 H58B 109.5
H58A C58 H58B 109.5
C53 C58 H58C 109.5
H58A C58 H58C 109.5
H58B C58 H58C 109.5
C51 C56 H56A 109.5
C51 C56 H56B 109.5
H56A C56 H56B 109.5
C51 C56 H56C 109.5
H56A C56 H56C 109.5
H56B C56 H56C 109.5
C52 C57 H57A 109.5
C52 C57 H57B 109.5
H57A C57 H57B 109.5
C52 C57 H57C 109.5
H57A C57 H57C 109.5
H57B C57 H57C 109.5
C50 C55 H55A 109.5
C50 C55 H55B 109.5
H55A C55 H55B 109.5
C50 C55 H55C 109.5
H55A C55 H55C 109.5
H55B C55 H55C 109.5
C54 C59 H59A 109.5
C54 C59 H59B 109.5
H59A C59 H59B 109.5
C54 C59 H59C 109.5
H59A C59 H59C 109.5
H59B C59 H59C 109.5
C61 C60 Ru1 176.2(3)
C60 C61 C62 172.6(3)
C64 C62 C63 116.5(3)
C64 C62 C61 122.7(3)
C63 C62 C61 120.6(3)
C66 C63 C62 121.4(3)
C66 C63 H63 119.3
C62 C63 H63 119.3
C65 C64 C62 122.3(3)
C65 C64 H64 118.8
C62 C64 H64 118.8
C64 C65 C67 120.3(3)
C64 C65 H65 119.8
C67 C65 H65 119.8
C67 C66 C63 121.3(3)
C67 C66 H66 119.4
C63 C66 H66 119.4
C66 C67 C65 118.1(3)
C66 C67 N68 121.4(3)
C65 C67 N68 120.5(3)
C67 N68 H68A 120
C67 N68 H68B 120
H68A N68 H68B 120

loop_
_geom_bond_atom_site_label_1
_geom_bond_atom_site_label_2
_geom_bond_distance
Ru1 C60 2.025(3)
Ru1 C50 2.237(3)
Ru1 C54 2.240(3)
Ru1 C53 2.258(3)
Ru1 P1 2.2606(7)
Ru1 P2 2.2617(7)
Ru1 C51 2.266(2)
Ru1 C52 2.278(3)
P1 C10 1.838(3)
P1 C1 1.843(3)
P1 C20 1.845(3)
P2 C30 1.836(3)
P2 C40 1.842(3)
P2 C2 1.849(3)
C1 C2 1.522(4)
C1 H1A 0.97
C1 H1B 0.97
C2 H2A 0.97
C2 H2B 0.97
C10 C15 1.380(4)
C10 C11 1.383(4)
C11 C12 1.389(5)
C11 H11 0.93
C12 C13 1.371(5)
C12 H12 0.93
C13 C14 1.363(5)
C13 H13 0.93
C14 C15 1.385(4)
C14 H14 0.93
C15 H15 0.93
C20 C21 1.377(4)
C20 C25 1.401(4)
C21 C22 1.394(4)
C21 H21 0.93
C22 C23 1.359(5)
C22 H22 0.93
C23 C24 1.376(5)
C23 H23 0.93
C24 C25 1.386(4)
C24 H24 0.93
C25 H25 0.93
C30 C31 1.390(4)
C30 C35 1.402(4)
C31 C32 1.378(4)
C31 H31 0.93
C32 C33 1.353(5)
C32 H32 0.93
C33 C34 1.391(6)
C33 H33 0.93
C34 C35 1.382(5)
C34 H34 0.93
C35 H35 0.93
C40 C41 1.386(4)
C40 C45 1.391(4)
C41 C42 1.379(4)
C41 H41 0.93
C42 C43 1.373(4)
C42 H42 0.93
C43 C44 1.360(5)
C43 H43 0.93
C44 C45 1.380(4)
C44 H44 0.93
C45 H45 0.93
C50 C54 1.424(4)
C50 C51 1.446(4)
C50 C55 1.501(4)
C51 C52 1.412(4)
C51 C56 1.501(4)
C52 C53 1.442(4)
C52 C57 1.501(4)
C53 C54 1.424(4)
C53 C58 1.503(4)
C54 C59 1.499(4)
C58 H58A 0.96
C58 H58B 0.96
C58 H58C 0.96
C56 H56A 0.96
C56 H56B 0.96
C56 H56C 0.96
C57 H57A 0.96
C57 H57B 0.96
C57 H57C 0.96
C55 H55A 0.96
C55 H55B 0.96
C55 H55C 0.96
C59 H59A 0.96
C59 H59B 0.96
C59 H59C 0.96
C60 C61 1.203(4)
C61 C62 1.444(4)
C62 C64 1.386(4)
C62 C63 1.399(4)
C63 C66 1.382(4)
C63 H63 0.93
C64 C65 1.382(4)
C64 H64 0.93
C65 C67 1.391(4)
C65 H65 0.93
C66 C67 1.378(5)
C66 H66 0.93
C67 N68 1.401(4)
N68 H68A 0.86
N68 H68B 0.86
